data_4083845
loop_
_publ_author_name
'Fang, Ming'
'Wiedner, Eric S.'
'Dougherty, William G.'
'Kassel, W. Scott'
'Liu, Tianbiao'
'DuBois, Daniel L.'
'Bullock, R. Morris'

_publ_contact_author
; 
Tianbiao Leo Liu 
Pacific Northwest National Laboratory 
Richland, WA, 99354 
USA 
;
_publ_section_title
;
 Cobalt Complexes Containing Pendant Amines in the Second Coordination
 Sphere as Electrocatalysts for H2Production
;
_journal_issue 20
_journal_name_full Organometallics
_journal_page_first 5820
_journal_paper_doi 10.1021/om5004607
_journal_volume 33
_journal_year 2014
_chemical_formula_sum 'C58 H82 B2 Co2 F8 N4 P4'
_chemical_formula_weight 1250.64
_chemical_name_systematic
; 
 ? 
;
_space_group_IT_number 14
_symmetry_cell_setting monoclinic
_symmetry_space_group_name_Hall '-P 2ybc'
_symmetry_space_group_name_H-M 'P 1 21/c 1'
_atom_sites_solution_hydrogens geom
_atom_sites_solution_primary direct
_atom_sites_solution_secondary difmap
_audit_creation_method SHELXL-97
_cell_angle_alpha 90.00
_cell_angle_beta 106.1980(10)
_cell_angle_gamma 90.00
_cell_formula_units_Z 2
_cell_length_a 10.7516(3)
_cell_length_b 16.4303(5)
_cell_length_c 16.8088(6)
_cell_measurement_reflns_used 9971
_cell_measurement_temperature 100(2)
_cell_measurement_theta_max 28.16
_cell_measurement_theta_min 2.33
_cell_volume 2851.44(16)
_computing_cell_refinement 'Bruker SAINT'
_computing_data_collection 'Bruker APEX2'
_computing_data_reduction 'Bruker SAINT'
_computing_molecular_graphics 'Bruker SHELXTL'
_computing_publication_material 'Bruker SHELXTL'
_computing_structure_refinement 'SHELXL-97 (Sheldrick, 2008)'
_computing_structure_solution 'SHELXS-97 (Sheldrick, 2008)'
_diffrn_ambient_temperature 100(2)
_diffrn_measured_fraction_theta_full 0.997
_diffrn_measured_fraction_theta_max 0.997
_diffrn_measurement_device_type 'Bruker APEX-II CCD'
_diffrn_measurement_method '\f and \w scans'
_diffrn_radiation_monochromator graphite
_diffrn_radiation_source 'fine-focus sealed tube'
_diffrn_radiation_type MoK\a
_diffrn_radiation_wavelength 0.71073
_diffrn_reflns_av_R_equivalents 0.0951
_diffrn_reflns_av_sigmaI/netI 0.0619
_diffrn_reflns_limit_h_max 13
_diffrn_reflns_limit_h_min -14
_diffrn_reflns_limit_k_max 21
_diffrn_reflns_limit_k_min -21
_diffrn_reflns_limit_l_max 22
_diffrn_reflns_limit_l_min -22
_diffrn_reflns_number 48994
_diffrn_reflns_theta_full 28.41
_diffrn_reflns_theta_max 28.41
_diffrn_reflns_theta_min 1.77
_exptl_absorpt_coefficient_mu 0.763
_exptl_absorpt_correction_T_max 0.9345
_exptl_absorpt_correction_T_min 0.9140
_exptl_absorpt_correction_type multi-scan
_exptl_absorpt_process_details 'SADABS; (Sheldrick, 2006)'
_exptl_crystal_colour brown
_exptl_crystal_density_diffrn 1.457
_exptl_crystal_description block
_exptl_crystal_F_000 1308
_exptl_crystal_size_max 0.12
_exptl_crystal_size_mid 0.10
_exptl_crystal_size_min 0.09
_refine_diff_density_max 1.576
_refine_diff_density_min -0.565
_refine_diff_density_rms 0.104
_refine_ls_extinction_method none
_refine_ls_goodness_of_fit_ref 1.141
_refine_ls_hydrogen_treatment riding
_refine_ls_matrix_type full
_refine_ls_number_parameters 358
_refine_ls_number_reflns 7148
_refine_ls_number_restraints 0
_refine_ls_restrained_S_all 1.141
_refine_ls_R_factor_all 0.0648
_refine_ls_R_factor_gt 0.0588
_refine_ls_shift/su_max 0.002
_refine_ls_shift/su_mean 0.000
_refine_ls_structure_factor_coef Fsqd
_refine_ls_weighting_details 'calc w=1/[\s^2^(Fo^2^)+(0.1000P)^2^+0.0000P] where P=(Fo^2^+2Fc^2^)/3'
_refine_ls_weighting_scheme calc
_refine_ls_wR_factor_gt 0.1539
_refine_ls_wR_factor_ref 0.1622
_reflns_number_gt 6149
_reflns_number_total 7148
_reflns_threshold_expression >2sigma(I)
_cod_data_source_file om5004607_si_002.cif
_cod_data_source_block f1_Co(II)Cp
_cod_depositor_comments
;
The following automatic conversions were performed:

'_symmetry_cell_setting' value 'Monoclinic' changed to 'monoclinic'
according to
/usr/data/users/saulius/crontab/automatic-downloads/rss-feeds/ACS/lib/dictionaries/cif_core.dic
dictionary named 'cif_core.dic' version 2.4.2 from 2011-04-26.

Automatic conversion script
Id: cif_fix_values 2281 2013-09-26 08:29:07Z andrius 
;
_cod_original_sg_symbol_H-M P2(1)/c
_cod_database_code 4083845

loop_
_symmetry_equiv_pos_as_xyz
'x, y, z'
'-x, y+1/2, -z+1/2'
'-x, -y, -z'
'x, -y-1/2, z-1/2'

loop_
_atom_site_label
_atom_site_type_symbol
_atom_site_fract_x
_atom_site_fract_y
_atom_site_fract_z
_atom_site_U_iso_or_equiv
_atom_site_adp_type
_atom_site_occupancy
_atom_site_symmetry_multiplicity
_atom_site_calc_flag
_atom_site_refinement_flags
Co1 Co 0.31680(2) 0.732259(17) 1.086385(16) 0.02572(12) Uani 1 1 d .
P1 P 0.22456(5) 0.78917(3) 0.96542(3) 0.02582(14) Uani 1 1 d .
P2 P 0.50033(5) 0.74538(3) 1.05529(3) 0.02570(14) Uani 1 1 d .
F1 F 1.06373(14) 0.96615(9) 0.18597(11) 0.0507(4) Uani 1 1 d .
F2 F 0.90649(14) 0.96823(10) 0.25328(9) 0.0487(4) Uani 1 1 d .
F3 F 0.98028(13) 0.84761(8) 0.21708(9) 0.0418(3) Uani 1 1 d .
F4 F 0.85562(14) 0.93190(9) 0.11790(9) 0.0442(3) Uani 1 1 d .
N1 N 0.43232(16) 0.88395(11) 0.95950(11) 0.0306(4) Uani 1 1 d .
N2 N 0.35755(16) 0.66621(11) 0.90952(10) 0.0286(4) Uani 1 1 d .
C1 C 0.2449(2) 0.80340(13) 1.17010(13) 0.0305(4) Uani 1 1 d .
H1 H 0.2146 0.8579 1.1618 0.037 Uiso 1 1 calc R
C2 C 0.3718(2) 0.77879(13) 1.20827(13) 0.0299(4) Uani 1 1 d .
H2 H 0.4433 0.8139 1.2305 0.036 Uiso 1 1 calc R
C3 C 0.3761(2) 0.69105(13) 1.20830(13) 0.0315(4) Uani 1 1 d .
H3 H 0.4510 0.6583 1.2289 0.038 Uiso 1 1 calc R
C4 C 0.2485(2) 0.66250(13) 1.17201(13) 0.0314(4) Uani 1 1 d .
H4 H 0.2217 0.6072 1.1664 0.038 Uiso 1 1 calc R
C5 C 0.1684(2) 0.73104(13) 1.14571(14) 0.0318(4) Uani 1 1 d .
H5 H 0.0789 0.7296 1.1167 0.038 Uiso 1 1 calc R
C6 C 0.5211(2) 0.85533(12) 1.03641(13) 0.0302(4) Uani 1 1 d .
H6A H 0.5071 0.8872 1.0831 0.036 Uiso 1 1 calc R
H6B H 0.6112 0.8650 1.0346 0.036 Uiso 1 1 calc R
C7 C 0.2990(2) 0.89112(13) 0.96268(15) 0.0327(4) Uani 1 1 d .
H7A H 0.2480 0.9214 0.9135 0.039 Uiso 1 1 calc R
H7B H 0.2966 0.9223 1.0126 0.039 Uiso 1 1 calc R
C8 C 0.2685(2) 0.73415(12) 0.87970(13) 0.0293(4) Uani 1 1 d .
H8A H 0.1885 0.7132 0.8402 0.035 Uiso 1 1 calc R
H8B H 0.3091 0.7730 0.8495 0.035 Uiso 1 1 calc R
C9 C 0.48753(19) 0.69372(13) 0.95338(12) 0.0287(4) Uani 1 1 d .
H9A H 0.5178 0.7320 0.9172 0.034 Uiso 1 1 calc R
H9B H 0.5464 0.6462 0.9635 0.034 Uiso 1 1 calc R
C10 C 0.6645(2) 0.71670(13) 1.12335(13) 0.0293(4) Uani 1 1 d .
C11 C 0.6946(2) 0.76868(14) 1.20287(14) 0.0336(5) Uani 1 1 d .
H11A H 0.6358 0.7534 1.2357 0.050 Uiso 1 1 calc R
H11B H 0.6829 0.8264 1.1880 0.050 Uiso 1 1 calc R
H11C H 0.7844 0.7592 1.2355 0.050 Uiso 1 1 calc R
C12 C 0.7682(2) 0.73310(14) 1.07779(15) 0.0350(5) Uani 1 1 d .
H12A H 0.8515 0.7109 1.1102 0.052 Uiso 1 1 calc R
H12B H 0.7765 0.7919 1.0709 0.052 Uiso 1 1 calc R
H12C H 0.7424 0.7069 1.0232 0.052 Uiso 1 1 calc R
C13 C 0.04795(19) 0.81134(13) 0.92531(12) 0.0291(4) Uani 1 1 d .
C14 C -0.0298(2) 0.73286(14) 0.92659(15) 0.0347(5) Uani 1 1 d .
H14A H -0.0026 0.7087 0.9821 0.052 Uiso 1 1 calc R
H14B H -0.0140 0.6942 0.8861 0.052 Uiso 1 1 calc R
H14C H -0.1224 0.7458 0.9124 0.052 Uiso 1 1 calc R
C15 C 0.0120(2) 0.87649(15) 0.98037(14) 0.0360(5) Uani 1 1 d .
H15A H 0.0628 0.9259 0.9795 0.054 Uiso 1 1 calc R
H15B H 0.0309 0.8562 1.0373 0.054 Uiso 1 1 calc R
H15C H -0.0805 0.8891 0.9596 0.054 Uiso 1 1 calc R
C16 C 0.0153(2) 0.84261(14) 0.83542(13) 0.0339(4) Uani 1 1 d .
H16A H -0.0771 0.8560 0.8160 0.051 Uiso 1 1 calc R
H16B H 0.0356 0.8003 0.7999 0.051 Uiso 1 1 calc R
H16C H 0.0666 0.8914 0.8332 0.051 Uiso 1 1 calc R
C17 C 0.3715(2) 0.56013(13) 1.01554(13) 0.0328(4) Uani 1 1 d .
H17 H 0.4578 0.5758 1.0430 0.039 Uiso 1 1 calc R
C18 C 0.3138(2) 0.49701(14) 1.04781(14) 0.0378(5) Uani 1 1 d .
H18 H 0.3613 0.4704 1.0972 0.045 Uiso 1 1 calc R
C19 C 0.1886(2) 0.47251(15) 1.00904(17) 0.0429(6) Uani 1 1 d .
H19 H 0.1485 0.4308 1.0323 0.051 Uiso 1 1 calc R
C20 C 0.1226(2) 0.51008(15) 0.93524(17) 0.0430(6) Uani 1 1 d .
H20 H 0.0372 0.4929 0.9073 0.052 Uiso 1 1 calc R
C21 C 0.1792(2) 0.57214(14) 0.90177(15) 0.0369(5) Uani 1 1 d .
H21 H 0.1334 0.5958 0.8503 0.044 Uiso 1 1 calc R
C22 C 0.3041(2) 0.60054(13) 0.94339(13) 0.0310(4) Uani 1 1 d .
C23 C 0.4779(2) 0.92595(12) 0.90054(12) 0.0283(4) Uani 1 1 d .
C24 C 0.3948(2) 0.97281(13) 0.83830(13) 0.0329(4) Uani 1 1 d .
H24 H 0.3058 0.9769 0.8362 0.039 Uiso 1 1 calc R
C25 C 0.4404(2) 1.01316(14) 0.77978(14) 0.0370(5) Uani 1 1 d .
H25 H 0.3819 1.0442 0.7380 0.044 Uiso 1 1 calc R
C26 C 0.5690(2) 1.00918(14) 0.78092(14) 0.0370(5) Uani 1 1 d .
H26 H 0.5995 1.0374 0.7407 0.044 Uiso 1 1 calc R
C27 C 0.6526(2) 0.96326(15) 0.84179(14) 0.0372(5) Uani 1 1 d .
H27 H 0.7416 0.9603 0.8437 0.045 Uiso 1 1 calc R
C28 C 0.6082(2) 0.92147(14) 0.90011(14) 0.0346(5) Uani 1 1 d .
H28 H 0.6670 0.8892 0.9405 0.041 Uiso 1 1 calc R
C29 C 0.6702(2) 0.62614(13) 1.14645(14) 0.0326(4) Uani 1 1 d .
H29A H 0.6586 0.5931 1.0964 0.049 Uiso 1 1 calc R
H29B H 0.6012 0.6137 1.1723 0.049 Uiso 1 1 calc R
H29C H 0.7545 0.6138 1.1855 0.049 Uiso 1 1 calc R
B1 B 0.9518(2) 0.92857(16) 0.19394(18) 0.0370(5) Uani 1 1 d .

loop_
_atom_site_aniso_label
_atom_site_aniso_U_11
_atom_site_aniso_U_22
_atom_site_aniso_U_33
_atom_site_aniso_U_23
_atom_site_aniso_U_13
_atom_site_aniso_U_12
Co1 0.02003(18) 0.03038(19) 0.02775(19) 0.00027(9) 0.00835(13) 0.00022(9)
P1 0.0196(3) 0.0297(3) 0.0289(3) -0.00027(19) 0.0080(2) 0.00007(18)
P2 0.0197(3) 0.0298(3) 0.0279(3) -0.00001(18) 0.0072(2) -0.00023(18)
F1 0.0352(8) 0.0384(8) 0.0837(11) 0.0052(7) 0.0249(8) 0.0006(6)
F2 0.0347(8) 0.0618(9) 0.0488(8) -0.0068(7) 0.0103(6) 0.0116(6)
F3 0.0306(7) 0.0367(7) 0.0576(9) 0.0074(6) 0.0116(6) 0.0014(5)
F4 0.0384(8) 0.0497(8) 0.0442(8) 0.0022(6) 0.0110(6) 0.0100(6)
N1 0.0207(8) 0.0347(9) 0.0363(9) 0.0062(7) 0.0079(7) 0.0005(6)
N2 0.0206(8) 0.0350(9) 0.0296(8) -0.0021(7) 0.0057(6) 0.0029(6)
C1 0.0286(11) 0.0344(11) 0.0317(10) 0.0016(8) 0.0135(8) 0.0031(8)
C2 0.0276(11) 0.0336(10) 0.0300(10) 0.0007(7) 0.0105(8) -0.0002(8)
C3 0.0279(10) 0.0368(11) 0.0315(10) 0.0016(8) 0.0110(8) 0.0029(8)
C4 0.0282(10) 0.0357(11) 0.0338(10) 0.0005(8) 0.0145(8) -0.0018(8)
C5 0.0237(10) 0.0415(12) 0.0329(11) -0.0006(8) 0.0123(8) -0.0019(8)
C6 0.0245(10) 0.0323(10) 0.0326(10) 0.0033(8) 0.0061(8) -0.0041(8)
C7 0.0253(10) 0.0301(10) 0.0449(12) 0.0050(8) 0.0132(9) 0.0005(7)
C8 0.0245(10) 0.0348(11) 0.0293(10) -0.0009(7) 0.0086(8) 0.0037(8)
C9 0.0228(10) 0.0345(10) 0.0300(10) -0.0034(8) 0.0093(8) 0.0010(7)
C10 0.0193(9) 0.0365(10) 0.0318(10) 0.0009(8) 0.0066(8) 0.0014(7)
C11 0.0232(10) 0.0421(12) 0.0338(11) -0.0019(8) 0.0053(9) 0.0002(8)
C12 0.0252(11) 0.0426(12) 0.0389(12) 0.0004(9) 0.0118(9) -0.0011(8)
C13 0.0215(9) 0.0346(10) 0.0310(10) 0.0007(8) 0.0072(8) 0.0025(8)
C14 0.0220(10) 0.0419(13) 0.0402(12) 0.0003(9) 0.0088(9) -0.0020(8)
C15 0.0254(10) 0.0424(12) 0.0402(12) -0.0024(9) 0.0091(9) 0.0064(9)
C16 0.0266(10) 0.0364(11) 0.0356(11) 0.0019(8) 0.0038(8) 0.0028(8)
C17 0.0315(11) 0.0331(10) 0.0338(10) -0.0034(8) 0.0092(8) 0.0009(8)
C18 0.0427(13) 0.0351(11) 0.0382(12) -0.0016(9) 0.0159(10) 0.0005(9)
C19 0.0410(13) 0.0357(12) 0.0599(15) -0.0023(10) 0.0272(12) -0.0017(9)
C20 0.0257(11) 0.0380(12) 0.0662(16) -0.0079(11) 0.0141(10) -0.0021(9)
C21 0.0254(11) 0.0356(12) 0.0464(13) -0.0031(9) 0.0047(9) 0.0019(8)
C22 0.0264(10) 0.0318(10) 0.0360(11) -0.0053(8) 0.0106(8) 0.0024(8)
C23 0.0260(10) 0.0276(9) 0.0309(10) -0.0013(7) 0.0074(8) -0.0024(7)
C24 0.0292(11) 0.0362(11) 0.0337(10) -0.0012(8) 0.0097(8) 0.0034(8)
C25 0.0460(13) 0.0327(11) 0.0334(11) 0.0002(8) 0.0129(10) 0.0065(9)
C26 0.0460(13) 0.0327(11) 0.0365(11) -0.0014(8) 0.0184(10) -0.0037(9)
C27 0.0303(11) 0.0442(12) 0.0400(12) -0.0044(9) 0.0146(9) -0.0071(9)
C28 0.0257(10) 0.0400(12) 0.0378(11) 0.0039(9) 0.0084(8) -0.0007(8)
C29 0.0231(9) 0.0383(11) 0.0352(10) 0.0029(8) 0.0062(8) 0.0031(8)
B1 0.0255(12) 0.0379(13) 0.0489(14) 0.0017(10) 0.0127(10) 0.0024(9)

loop_
_atom_type_symbol
_atom_type_description
_atom_type_scat_dispersion_real
_atom_type_scat_dispersion_imag
_atom_type_scat_source
C C 0.0033 0.0016 'International Tables Vol C Tables 4.2.6.8 and 6.1.1.4'
H H 0.0000 0.0000 'International Tables Vol C Tables 4.2.6.8 and 6.1.1.4'
B B 0.0013 0.0007 'International Tables Vol C Tables 4.2.6.8 and 6.1.1.4'
N N 0.0061 0.0033 'International Tables Vol C Tables 4.2.6.8 and 6.1.1.4'
F F 0.0171 0.0103 'International Tables Vol C Tables 4.2.6.8 and 6.1.1.4'
P P 0.1023 0.0942 'International Tables Vol C Tables 4.2.6.8 and 6.1.1.4'
Co Co 0.3494 0.9721 'International Tables Vol C Tables 4.2.6.8 and 6.1.1.4'

loop_
_geom_angle_atom_site_label_1
_geom_angle_atom_site_label_2
_geom_angle_atom_site_label_3
_geom_angle
C3 Co1 C5 66.10(9)
C3 Co1 C2 40.23(9)
C5 Co1 C2 65.65(9)
C3 Co1 C4 39.34(8)
C5 Co1 C4 39.00(8)
C2 Co1 C4 66.06(8)
C3 Co1 C1 66.22(8)
C5 Co1 C1 39.68(8)
C2 Co1 C1 38.40(8)
C4 Co1 C1 65.88(9)
C3 Co1 P2 102.61(6)
C5 Co1 P2 165.36(7)
C2 Co1 P2 99.72(6)
C4 Co1 P2 136.06(6)
C1 Co1 P2 128.35(6)
C3 Co1 P1 168.63(6)
C5 Co1 P1 103.62(6)
C2 Co1 P1 132.32(6)
C4 Co1 P1 134.55(6)
C1 Co1 P1 102.90(6)
P2 Co1 P1 86.65(2)
C7 P1 C13 102.51(9)
C7 P1 C8 102.31(10)
C13 P1 C8 105.44(9)
C7 P1 Co1 108.56(8)
C13 P1 Co1 124.51(7)
C8 P1 Co1 111.11(7)
C6 P2 C10 102.16(9)
C6 P2 C9 105.35(9)
C10 P2 C9 105.02(9)
C6 P2 Co1 107.22(7)
C10 P2 Co1 125.96(7)
C9 P2 Co1 109.34(7)
C23 N1 C7 121.87(17)
C23 N1 C6 120.98(16)
C7 N1 C6 113.77(17)
C22 N2 C9 118.19(17)
C22 N2 C8 114.75(16)
C9 N2 C8 112.32(17)
C2 C1 C5 107.43(19)
C2 C1 Co1 69.93(12)
C5 C1 Co1 69.07(12)
C2 C1 H1 126.3
C5 C1 H1 126.3
Co1 C1 H1 126.3
C1 C2 C3 108.45(19)
C1 C2 Co1 71.67(12)
C3 C2 Co1 68.81(11)
C1 C2 H2 125.8
C3 C2 H2 125.8
Co1 C2 H2 125.3
C4 C3 C2 107.70(18)
C4 C3 Co1 71.95(12)
C2 C3 Co1 70.96(11)
C4 C3 H3 126.1
C2 C3 H3 126.1
Co1 C3 H3 122.6
C5 C4 C3 107.67(19)
C5 C4 Co1 69.73(12)
C3 C4 Co1 68.71(12)
C5 C4 H4 126.2
C3 C4 H4 126.2
Co1 C4 H4 127.0
C4 C5 C1 108.6(2)
C4 C5 Co1 71.27(12)
C1 C5 Co1 71.24(12)
C4 C5 H5 125.7
C1 C5 H5 125.7
Co1 C5 H5 123.4
N1 C6 P2 112.67(14)
N1 C6 H6A 109.1
P2 C6 H6A 109.1
N1 C6 H6B 109.1
P2 C6 H6B 109.1
H6A C6 H6B 107.8
N1 C7 P1 111.28(14)
N1 C7 H7A 109.4
P1 C7 H7A 109.4
N1 C7 H7B 109.4
P1 C7 H7B 109.4
H7A C7 H7B 108.0
N2 C8 P1 112.72(14)
N2 C8 H8A 109.0
P1 C8 H8A 109.0
N2 C8 H8B 109.0
P1 C8 H8B 109.0
H8A C8 H8B 107.8
N2 C9 P2 114.61(13)
N2 C9 H9A 108.6
P2 C9 H9A 108.6
N2 C9 H9B 108.6
P2 C9 H9B 108.6
H9A C9 H9B 107.6
C29 C10 C11 109.49(18)
C29 C10 C12 108.17(17)
C11 C10 C12 109.11(18)
C29 C10 P2 111.23(15)
C11 C10 P2 108.89(15)
C12 C10 P2 109.92(15)
C10 C11 H11A 109.5
C10 C11 H11B 109.5
H11A C11 H11B 109.5
C10 C11 H11C 109.5
H11A C11 H11C 109.5
H11B C11 H11C 109.5
C10 C12 H12A 109.5
C10 C12 H12B 109.5
H12A C12 H12B 109.5
C10 C12 H12C 109.5
H12A C12 H12C 109.5
H12B C12 H12C 109.5
C15 C13 C14 110.29(18)
C15 C13 C16 109.41(18)
C14 C13 C16 108.48(17)
C15 C13 P1 108.69(14)
C14 C13 P1 109.48(14)
C16 C13 P1 110.48(14)
C13 C14 H14A 109.5
C13 C14 H14B 109.5
H14A C14 H14B 109.5
C13 C14 H14C 109.5
H14A C14 H14C 109.5
H14B C14 H14C 109.5
C13 C15 H15A 109.5
C13 C15 H15B 109.5
H15A C15 H15B 109.5
C13 C15 H15C 109.5
H15A C15 H15C 109.5
H15B C15 H15C 109.5
C13 C16 H16A 109.5
C13 C16 H16B 109.5
H16A C16 H16B 109.5
C13 C16 H16C 109.5
H16A C16 H16C 109.5
H16B C16 H16C 109.5
C18 C17 C22 120.9(2)
C18 C17 H17 119.6
C22 C17 H17 119.6
C19 C18 C17 120.9(2)
C19 C18 H18 119.5
C17 C18 H18 119.5
C18 C19 C20 118.6(2)
C18 C19 H19 120.7
C20 C19 H19 120.7
C21 C20 C19 121.1(2)
C21 C20 H20 119.4
C19 C20 H20 119.4
C20 C21 C22 120.5(2)
C20 C21 H21 119.7
C22 C21 H21 119.7
C17 C22 C21 117.8(2)
C17 C22 N2 122.84(19)
C21 C22 N2 119.4(2)
C24 C23 N1 121.46(19)
C24 C23 C28 116.99(19)
N1 C23 C28 121.53(18)
C25 C24 C23 121.0(2)
C25 C24 H24 119.5
C23 C24 H24 119.5
C26 C25 C24 121.3(2)
C26 C25 H25 119.3
C24 C25 H25 119.3
C25 C26 C27 118.6(2)
C25 C26 H26 120.7
C27 C26 H26 120.7
C26 C27 C28 120.9(2)
C26 C27 H27 119.6
C28 C27 H27 119.6
C27 C28 C23 121.2(2)
C27 C28 H28 119.4
C23 C28 H28 119.4
C10 C29 H29A 109.5
C10 C29 H29B 109.5
H29A C29 H29B 109.5
C10 C29 H29C 109.5
H29A C29 H29C 109.5
H29B C29 H29C 109.5
F2 B1 F1 110.3(2)
F2 B1 F3 109.9(2)
F1 B1 F3 108.76(19)
F2 B1 F4 108.58(19)
F1 B1 F4 109.4(2)
F3 B1 F4 109.8(2)

loop_
_geom_bond_atom_site_label_1
_geom_bond_atom_site_label_2
_geom_bond_distance
Co1 C3 2.082(2)
Co1 C5 2.104(2)
Co1 C2 2.111(2)
Co1 C4 2.125(2)
Co1 C1 2.133(2)
Co1 P2 2.1884(6)
Co1 P1 2.2061(6)
P1 C7 1.862(2)
P1 C13 1.865(2)
P1 C8 1.870(2)
P2 C6 1.859(2)
P2 C10 1.876(2)
P2 C9 1.882(2)
F1 B1 1.392(3)
F2 B1 1.389(3)
F3 B1 1.396(3)
F4 B1 1.403(3)
N1 C23 1.403(3)
N1 C7 1.454(3)
N1 C6 1.454(3)
N2 C22 1.415(3)
N2 C9 1.458(3)
N2 C8 1.465(3)
C1 C2 1.396(3)
C1 C5 1.439(3)
C1 H1 0.9500
C2 C3 1.442(3)
C2 H2 0.9500
C3 C4 1.417(3)
C3 H3 0.9500
C4 C5 1.412(3)
C4 H4 0.9500
C5 H5 0.9500
C6 H6A 0.9900
C6 H6B 0.9900
C7 H7A 0.9900
C7 H7B 0.9900
C8 H8A 0.9900
C8 H8B 0.9900
C9 H9A 0.9900
C9 H9B 0.9900
C10 C29 1.535(3)
C10 C11 1.543(3)
C10 C12 1.542(3)
C11 H11A 0.9800
C11 H11B 0.9800
C11 H11C 0.9800
C12 H12A 0.9800
C12 H12B 0.9800
C12 H12C 0.9800
C13 C15 1.533(3)
C13 C14 1.540(3)
C13 C16 1.541(3)
C14 H14A 0.9800
C14 H14B 0.9800
C14 H14C 0.9800
C15 H15A 0.9800
C15 H15B 0.9800
C15 H15C 0.9800
C16 H16A 0.9800
C16 H16B 0.9800
C16 H16C 0.9800
C17 C18 1.393(3)
C17 C22 1.395(3)
C17 H17 0.9500
C18 C19 1.382(4)
C18 H18 0.9500
C19 C20 1.390(4)
C19 H19 0.9500
C20 C21 1.385(3)
C20 H20 0.9500
C21 C22 1.410(3)
C21 H21 0.9500
C23 C24 1.401(3)
C23 C28 1.405(3)
C24 C25 1.384(3)
C24 H24 0.9500
C25 C26 1.379(3)
C25 H25 0.9500
C26 C27 1.382(3)
C26 H26 0.9500
C27 C28 1.386(3)
C27 H27 0.9500
C28 H28 0.9500
C29 H29A 0.9800
C29 H29B 0.9800
C29 H29C 0.9800

loop_
_geom_torsion_atom_site_label_1
_geom_torsion_atom_site_label_2
_geom_torsion_atom_site_label_3
_geom_torsion_atom_site_label_4
_geom_torsion
C3 Co1 P1 C7 86.7(3)
C5 Co1 P1 C7 111.20(9)
C2 Co1 P1 C7 41.87(11)
C4 Co1 P1 C7 139.12(11)
C1 Co1 P1 C7 70.39(9)
P2 Co1 P1 C7 -58.24(7)
C3 Co1 P1 C13 -33.9(3)
C5 Co1 P1 C13 -9.33(11)
C2 Co1 P1 C13 -78.66(12)
C4 Co1 P1 C13 18.59(12)
C1 Co1 P1 C13 -50.15(10)
P2 Co1 P1 C13 -178.77(8)
C3 Co1 P1 C8 -161.6(3)
C5 Co1 P1 C8 -137.05(10)
C2 Co1 P1 C8 153.62(11)
C4 Co1 P1 C8 -109.13(11)
C1 Co1 P1 C8 -177.86(9)
P2 Co1 P1 C8 53.52(8)
C3 Co1 P2 C6 -115.49(9)
C5 Co1 P2 C6 -77.3(3)
C2 Co1 P2 C6 -74.54(9)
C4 Co1 P2 C6 -139.99(11)
C1 Co1 P2 C6 -45.97(11)
P1 Co1 P2 C6 57.85(7)
C3 Co1 P2 C10 4.34(11)
C5 Co1 P2 C10 42.5(3)
C2 Co1 P2 C10 45.28(11)
C4 Co1 P2 C10 -20.17(13)
C1 Co1 P2 C10 73.85(12)
P1 Co1 P2 C10 177.67(9)
C3 Co1 P2 C9 130.78(10)
C5 Co1 P2 C9 168.9(2)
C2 Co1 P2 C9 171.72(9)
C4 Co1 P2 C9 106.28(11)
C1 Co1 P2 C9 -159.71(10)
P1 Co1 P2 C9 -55.89(7)
C3 Co1 C1 C2 38.09(13)
C5 Co1 C1 C2 118.76(18)
C4 Co1 C1 C2 81.31(13)
P2 Co1 C1 C2 -49.36(14)
P1 Co1 C1 C2 -145.37(11)
C3 Co1 C1 C5 -80.67(14)
C2 Co1 C1 C5 -118.76(18)
C4 Co1 C1 C5 -37.45(13)
P2 Co1 C1 C5 -168.12(11)
P1 Co1 C1 C5 95.87(12)
C5 C1 C2 C3 -0.1(2)
Co1 C1 C2 C3 -59.21(14)
C5 C1 C2 Co1 59.12(14)
C3 Co1 C2 C1 -119.07(18)
C5 Co1 C2 C1 -37.91(13)
C4 Co1 C2 C1 -80.82(14)
P2 Co1 C2 C1 142.86(11)
P1 Co1 C2 C1 48.51(15)
C5 Co1 C2 C3 81.16(13)
C4 Co1 C2 C3 38.25(12)
C1 Co1 C2 C3 119.07(18)
P2 Co1 C2 C3 -98.07(11)
P1 Co1 C2 C3 167.58(10)
C1 C2 C3 C4 -2.0(2)
Co1 C2 C3 C4 -62.98(14)
C1 C2 C3 Co1 60.99(14)
C5 Co1 C3 C4 36.84(12)
C2 Co1 C3 C4 116.80(17)
C1 Co1 C3 C4 80.40(14)
P2 Co1 C3 C4 -153.00(11)
P1 Co1 C3 C4 63.0(4)
C5 Co1 C3 C2 -79.96(13)
C4 Co1 C3 C2 -116.80(17)
C1 Co1 C3 C2 -36.39(12)
P2 Co1 C3 C2 90.21(11)
P1 Co1 C3 C2 -53.8(4)
C2 C3 C4 C5 3.3(2)
Co1 C3 C4 C5 -59.04(15)
C2 C3 C4 Co1 62.34(14)
C3 Co1 C4 C5 119.42(19)
C2 Co1 C4 C5 80.31(14)
C1 Co1 C4 C5 38.10(14)
P2 Co1 C4 C5 159.10(11)
P1 Co1 C4 C5 -46.31(16)
C5 Co1 C4 C3 -119.42(19)
C2 Co1 C4 C3 -39.11(13)
C1 Co1 C4 C3 -81.32(13)
P2 Co1 C4 C3 39.68(16)
P1 Co1 C4 C3 -165.73(10)
C3 C4 C5 C1 -3.4(2)
Co1 C4 C5 C1 -61.79(15)
C3 C4 C5 Co1 58.41(14)
C2 C1 C5 C4 2.2(2)
Co1 C1 C5 C4 61.81(15)
C2 C1 C5 Co1 -59.66(14)
C3 Co1 C5 C4 -37.15(13)
C2 Co1 C5 C4 -81.43(14)
C1 Co1 C5 C4 -118.1(2)
P2 Co1 C5 C4 -78.4(3)
P1 Co1 C5 C4 147.98(12)
C3 Co1 C5 C1 80.98(14)
C2 Co1 C5 C1 36.71(12)
C4 Co1 C5 C1 118.1(2)
P2 Co1 C5 C1 39.7(3)
P1 Co1 C5 C1 -93.89(12)
C23 N1 C6 P2 -127.58(17)
C7 N1 C6 P2 72.79(19)
C10 P2 C6 N1 154.59(15)
C9 P2 C6 N1 45.07(17)
Co1 P2 C6 N1 -71.33(15)
C23 N1 C7 P1 129.67(17)
C6 N1 C7 P1 -70.9(2)
C13 P1 C7 N1 -157.20(15)
C8 P1 C7 N1 -48.08(18)
Co1 P1 C7 N1 69.44(16)
C22 N2 C8 P1 67.4(2)
C9 N2 C8 P1 -71.29(19)
C7 P1 C8 N2 114.02(15)
C13 P1 C8 N2 -139.10(15)
Co1 P1 C8 N2 -1.66(17)
C22 N2 C9 P2 -69.2(2)
C8 N2 C9 P2 67.97(19)
C6 P2 C9 N2 -106.48(16)
C10 P2 C9 N2 146.07(15)
Co1 P2 C9 N2 8.46(17)
C6 P2 C10 C29 -179.41(15)
C9 P2 C10 C29 -69.64(16)
Co1 P2 C10 C29 58.55(17)
C6 P2 C10 C11 59.84(17)
C9 P2 C10 C11 169.61(15)
Co1 P2 C10 C11 -62.19(17)
C6 P2 C10 C12 -59.64(16)
C9 P2 C10 C12 50.13(17)
Co1 P2 C10 C12 178.33(11)
C7 P1 C13 C15 -57.27(17)
C8 P1 C13 C15 -163.99(15)
Co1 P1 C13 C15 65.97(17)
C7 P1 C13 C14 -177.80(15)
C8 P1 C13 C14 75.47(16)
Co1 P1 C13 C14 -54.57(17)
C7 P1 C13 C16 62.80(16)
C8 P1 C13 C16 -43.93(16)
Co1 P1 C13 C16 -173.97(11)
C22 C17 C18 C19 0.3(3)
C17 C18 C19 C20 2.4(3)
C18 C19 C20 C21 -1.5(4)
C19 C20 C21 C22 -2.1(4)
C18 C17 C22 C21 -3.8(3)
C18 C17 C22 N2 178.41(19)
C20 C21 C22 C17 4.6(3)
C20 C21 C22 N2 -177.5(2)
C9 N2 C22 C17 -1.5(3)
C8 N2 C22 C17 -137.70(19)
C9 N2 C22 C21 -179.31(18)
C8 N2 C22 C21 44.5(3)
C7 N1 C23 C24 -4.2(3)
C6 N1 C23 C24 -162.18(19)
C7 N1 C23 C28 177.2(2)
C6 N1 C23 C28 19.2(3)
N1 C23 C24 C25 -179.2(2)
C28 C23 C24 C25 -0.5(3)
C23 C24 C25 C26 -0.4(3)
C24 C25 C26 C27 0.5(3)
C25 C26 C27 C28 0.5(3)
C26 C27 C28 C23 -1.5(3)
C24 C23 C28 C27 1.5(3)
N1 C23 C28 C27 -179.9(2)
